data_1513238
loop_
_publ_author_name
'Sinu, C. R.'
'Suresh, Eringathodi'
'Nair, Vijay'

_publ_section_title
;
 N-heterocyclic carbene catalyzed reaction of cinnamils leading to the
 formation of 2,3,8-triaryl vinyl fulvenes: an uncommon transformation.
;
_journal_issue 24
_journal_name_full 'Organic letters'
_journal_page_first 6230
_journal_page_last 6233
_journal_paper_doi 10.1021/ol4030748
_journal_volume 15
_journal_year 2013
_chemical_formula_sum 'C26 H17 Cl3'
_chemical_formula_weight 435.75
_chemical_name_systematic
; 
 ? 
;
_space_group_IT_number 2
_symmetry_cell_setting triclinic
_symmetry_space_group_name_Hall '-P 1'
_symmetry_space_group_name_H-M 'P -1'
_atom_sites_solution_hydrogens geom
_atom_sites_solution_primary direct
_atom_sites_solution_secondary difmap
_audit_creation_method SHELXL-97
_cell_angle_alpha 98.401(3)
_cell_angle_beta 104.892(3)
_cell_angle_gamma 91.752(3)
_cell_formula_units_Z 4
_cell_length_a 11.5918(18)
_cell_length_b 11.6391(17)
_cell_length_c 16.613(3)
_cell_measurement_reflns_used 1936
_cell_measurement_temperature 110(2)
_cell_measurement_theta_max 24.37
_cell_measurement_theta_min 2.57
_cell_volume 2137.4(6)
_computing_cell_refinement 'BRUKER SMART'
_computing_data_collection 'BRUKER SMART'
_computing_data_reduction 'BRUKER SAINT'
_computing_molecular_graphics ORTEP
_computing_structure_refinement 'SHELXL-97 (Sheldrick, 1997)'
_computing_structure_solution 'SHELXS-97 (Sheldrick, 1990)'
_diffrn_ambient_temperature 110(2)
_diffrn_measured_fraction_theta_full 0.917
_diffrn_measured_fraction_theta_max 0.917
_diffrn_measurement_device_type 'BRUKER SMART APEX CCD DIFFRACTOMETER'
_diffrn_measurement_method 'OMEGA-PHI SCAN'
_diffrn_radiation_monochromator graphite
_diffrn_radiation_source 'fine-focus sealed tube'
_diffrn_radiation_type MoK\a
_diffrn_radiation_wavelength 0.71073
_diffrn_reflns_av_R_equivalents 0.0236
_diffrn_reflns_av_sigmaI/netI 0.0655
_diffrn_reflns_limit_h_max 8
_diffrn_reflns_limit_h_min -13
_diffrn_reflns_limit_k_max 13
_diffrn_reflns_limit_k_min -13
_diffrn_reflns_limit_l_max 19
_diffrn_reflns_limit_l_min -18
_diffrn_reflns_number 7537
_diffrn_reflns_theta_full 24.00
_diffrn_reflns_theta_max 24.00
_diffrn_reflns_theta_min 1.77
_exptl_absorpt_coefficient_mu 0.439
_exptl_absorpt_correction_T_max 0.9616
_exptl_absorpt_correction_T_min 0.7850
_exptl_absorpt_correction_type multi-scan
_exptl_absorpt_process_details 'BRUKER SADABS'
_exptl_crystal_colour RED
_exptl_crystal_density_diffrn 1.354
_exptl_crystal_density_method 'not measured'
_exptl_crystal_description BLOCKS
_exptl_crystal_F_000 896
_exptl_crystal_size_max 0.58
_exptl_crystal_size_mid 0.11
_exptl_crystal_size_min 0.09
_refine_diff_density_max 0.330
_refine_diff_density_min -0.265
_refine_diff_density_rms 0.056
_refine_ls_extinction_method none
_refine_ls_goodness_of_fit_ref 1.215
_refine_ls_hydrogen_treatment constr
_refine_ls_matrix_type full
_refine_ls_number_parameters 523
_refine_ls_number_reflns 6158
_refine_ls_number_restraints 0
_refine_ls_restrained_S_all 1.215
_refine_ls_R_factor_all 0.1163
_refine_ls_R_factor_gt 0.0938
_refine_ls_shift/su_max 0.000
_refine_ls_shift/su_mean 0.000
_refine_ls_structure_factor_coef Fsqd
_refine_ls_weighting_details 'calc w=1/[\s^2^(Fo^2^)+(0.0612P)^2^+2.4336P] where P=(Fo^2^+2Fc^2^)/3'
_refine_ls_weighting_scheme calc
_refine_ls_wR_factor_gt 0.1908
_refine_ls_wR_factor_ref 0.2022
_reflns_number_gt 4818
_reflns_number_total 6158
_reflns_threshold_expression >2sigma(I)
_cod_data_source_file ol4030748_si_003.cif
_cod_data_source_block crs614m
_cod_depositor_comments
;
The following automatic conversions were performed:

'_symmetry_cell_setting' value 'TRICLINIC' changed to 'triclinic'
according to /home/saulius/struct/CIF-dictionaries/cif_core.dic
dictionary named 'cif_core.dic' version 2.4.2 from
2011-04-26.

'_exptl_absorpt_correction_type' value 'MULTI-SCAN'
changed to 'multi-scan' according to
/home/saulius/struct/CIF-dictionaries/cif_core.dic dictionary named
'cif_core.dic' version 2.4.2 from
2011-04-26.

'_refine_ls_hydrogen_treatment' value 'CONSTR' changed
to 'constr' according to
/home/saulius/struct/CIF-dictionaries/cif_core.dic dictionary named
'cif_core.dic' version 2.4.2 from 2011-04-26.

Automatic conversion script
Id: cif_fix_values 1891 2012-01-12 08:04:46Z andrius 
;
_cod_original_sg_symbol_H-M P-1
_cod_database_code 1513238

loop_
_symmetry_equiv_pos_as_xyz
'x, y, z'
'-x, -y, -z'

loop_
_atom_site_label
_atom_site_type_symbol
_atom_site_fract_x
_atom_site_fract_y
_atom_site_fract_z
_atom_site_U_iso_or_equiv
_atom_site_adp_type
_atom_site_occupancy
_atom_site_symmetry_multiplicity
_atom_site_calc_flag
_atom_site_refinement_flags
Cl1 Cl 0.11996(15) 0.91153(14) 0.03583(10) 0.0677(5) Uani 1 1 d .
Cl2 Cl 1.14118(17) -0.06889(17) 0.40811(12) 0.0854(6) Uani 1 1 d .
Cl3 Cl 0.31202(17) 0.74243(14) 0.55013(10) 0.0729(5) Uani 1 1 d .
Cl4 Cl 1.40142(18) 0.09782(16) 0.96431(11) 0.0834(6) Uani 1 1 d .
Cl5 Cl 0.38441(19) 1.10629(17) 0.61041(13) 0.0985(7) Uani 1 1 d .
Cl6 Cl 1.19810(17) 0.28728(17) 0.44191(9) 0.0794(6) Uani 1 1 d .
C1 C 0.3511(5) 0.7327(4) 0.1803(3) 0.0432(13) Uani 1 1 d .
H1 H 0.4034 0.7464 0.2341 0.052 Uiso 1 1 calc R
C2 C 0.2838(5) 0.8197(4) 0.1510(3) 0.0467(14) Uani 1 1 d .
H2 H 0.2896 0.8919 0.1847 0.056 Uiso 1 1 calc R
C3 C 0.2076(5) 0.7996(5) 0.0715(3) 0.0465(14) Uani 1 1 d .
C4 C 0.1971(5) 0.6942(5) 0.0205(3) 0.0474(14) Uani 1 1 d .
H4 H 0.1453 0.6819 -0.0335 0.057 Uiso 1 1 calc R
C5 C 0.2644(5) 0.6071(4) 0.0505(3) 0.0432(13) Uani 1 1 d .
H5 H 0.2574 0.5351 0.0162 0.052 Uiso 1 1 calc R
C6 C 0.3424(5) 0.6231(4) 0.1305(3) 0.0370(12) Uani 1 1 d .
C7 C 0.4191(5) 0.5311(4) 0.1612(3) 0.0382(12) Uani 1 1 d .
C8 C 0.4628(5) 0.5116(4) 0.2506(3) 0.0383(12) Uani 1 1 d .
C9 C 0.5415(5) 0.4285(4) 0.2523(3) 0.0461(14) Uani 1 1 d .
H9 H 0.5830 0.4007 0.3006 0.055 Uiso 1 1 calc R
C10 C 0.5520(5) 0.3889(4) 0.1680(3) 0.0431(13) Uani 1 1 d .
C11 C 0.4714(5) 0.4556(4) 0.1140(3) 0.0422(13) Uani 1 1 d .
H11 H 0.4576 0.4478 0.0557 0.051 Uiso 1 1 calc R
C12 C 0.6263(5) 0.3110(4) 0.1447(3) 0.0472(14) Uani 1 1 d .
H12 H 0.6230 0.2945 0.0876 0.057 Uiso 1 1 calc R
C13 C 0.7095(5) 0.2522(4) 0.2012(3) 0.0457(13) Uani 1 1 d .
H13 H 0.7118 0.2682 0.2581 0.055 Uiso 1 1 calc R
C14 C 0.7847(5) 0.1758(5) 0.1788(4) 0.0512(15) Uani 1 1 d .
H14 H 0.7823 0.1606 0.1219 0.061 Uiso 1 1 calc R
C15 C 0.8689(5) 0.1150(4) 0.2348(3) 0.0441(13) Uani 1 1 d .
C16 C 0.8673(6) 0.1125(6) 0.3170(4) 0.0658(18) Uani 1 1 d .
H16 H 0.8087 0.1507 0.3373 0.079 Uiso 1 1 calc R
C17 C 0.9476(6) 0.0565(6) 0.3698(4) 0.0685(18) Uani 1 1 d .
H17 H 0.9435 0.0562 0.4250 0.082 Uiso 1 1 calc R
C18 C 1.0343(6) 0.0006(5) 0.3409(4) 0.0591(16) Uani 1 1 d .
C19 C 1.0393(6) -0.0023(5) 0.2598(4) 0.0673(18) Uani 1 1 d .
H19 H 1.0970 -0.0425 0.2398 0.081 Uiso 1 1 calc R
C20 C 0.9567(6) 0.0559(5) 0.2079(4) 0.0634(18) Uani 1 1 d .
H20 H 0.9605 0.0551 0.1525 0.076 Uiso 1 1 calc R
C21 C 0.4242(5) 0.5679(4) 0.3235(3) 0.0411(13) Uani 1 1 d .
C22 C 0.3065(5) 0.5931(4) 0.3182(3) 0.0431(13) Uani 1 1 d .
H22 H 0.2498 0.5748 0.2664 0.052 Uiso 1 1 calc R
C23 C 0.2708(5) 0.6446(5) 0.3872(3) 0.0518(15) Uani 1 1 d .
H23 H 0.1913 0.6599 0.3827 0.062 Uiso 1 1 calc R
C24 C 0.3564(6) 0.6725(4) 0.4629(3) 0.0493(15) Uani 1 1 d .
C25 C 0.4728(6) 0.6471(5) 0.4724(3) 0.0580(16) Uani 1 1 d .
H25 H 0.5285 0.6641 0.5247 0.070 Uiso 1 1 calc R
C26 C 0.5054(5) 0.5957(5) 0.4026(3) 0.0529(15) Uani 1 1 d .
H26 H 0.5847 0.5789 0.4083 0.063 Uiso 1 1 calc R
C27 C 1.1131(5) 0.2760(4) 0.9066(3) 0.0498(14) Uani 1 1 d .
H27 H 1.0380 0.2763 0.9170 0.060 Uiso 1 1 calc R
C28 C 1.1912(6) 0.1981(5) 0.9388(3) 0.0565(16) Uani 1 1 d .
H28 H 1.1696 0.1462 0.9709 0.068 Uiso 1 1 calc R
C29 C 1.3007(6) 0.1975(5) 0.9232(3) 0.0542(16) Uani 1 1 d .
C30 C 1.3354(5) 0.2746(5) 0.8772(3) 0.0533(15) Uani 1 1 d .
H30 H 1.4113 0.2743 0.8681 0.064 Uiso 1 1 calc R
C31 C 1.2564(5) 0.3519(4) 0.8449(3) 0.0459(14) Uani 1 1 d .
H31 H 1.2791 0.4036 0.8131 0.055 Uiso 1 1 calc R
C32 C 1.1433(5) 0.3551(4) 0.8587(3) 0.0395(13) Uani 1 1 d .
C33 C 1.0600(5) 0.4413(4) 0.8274(3) 0.0408(13) Uani 1 1 d .
C34 C 1.0443(5) 0.4877(4) 0.7466(3) 0.0381(12) Uani 1 1 d .
C35 C 0.9710(5) 0.5746(4) 0.7473(3) 0.0435(13) Uani 1 1 d .
H35 H 0.9495 0.6202 0.7050 0.052 Uiso 1 1 calc R
C36 C 0.9299(5) 0.5872(4) 0.8235(3) 0.0435(13) Uani 1 1 d .
C37 C 0.9896(5) 0.5002(4) 0.8703(3) 0.0439(13) Uani 1 1 d .
H37 H 0.9808 0.4869 0.9223 0.053 Uiso 1 1 calc R
C38 C 0.8472(5) 0.6564(4) 0.8446(3) 0.0480(14) Uani 1 1 d .
H38 H 0.8302 0.6522 0.8959 0.058 Uiso 1 1 calc R
C39 C 0.7847(5) 0.7346(5) 0.7947(3) 0.0512(15) Uani 1 1 d .
H39 H 0.8085 0.7463 0.7470 0.061 Uiso 1 1 calc R
C40 C 0.6935(5) 0.7931(5) 0.8113(4) 0.0521(15) Uani 1 1 d .
H40 H 0.6754 0.7836 0.8614 0.063 Uiso 1 1 calc R
C41 C 0.6194(5) 0.8692(4) 0.7616(3) 0.0457(14) Uani 1 1 d .
C42 C 0.6384(6) 0.8960(5) 0.6863(4) 0.0586(16) Uani 1 1 d .
H42 H 0.7008 0.8640 0.6669 0.070 Uiso 1 1 calc R
C43 C 0.5675(6) 0.9677(6) 0.6409(4) 0.0660(18) Uani 1 1 d .
H43 H 0.5811 0.9845 0.5910 0.079 Uiso 1 1 calc R
C44 C 0.4749(6) 1.0153(5) 0.6698(4) 0.0609(17) Uani 1 1 d .
C45 C 0.4541(6) 0.9921(5) 0.7435(4) 0.0612(16) Uani 1 1 d .
H45 H 0.3919 1.0249 0.7626 0.073 Uiso 1 1 calc R
C46 C 0.5268(5) 0.9193(5) 0.7888(4) 0.0534(15) Uani 1 1 d .
H46 H 0.5131 0.9036 0.8390 0.064 Uiso 1 1 calc R
C47 C 1.0875(4) 0.4387(4) 0.6743(3) 0.0389(12) Uani 1 1 d .
C48 C 1.0939(5) 0.3200(5) 0.6536(3) 0.0483(14) Uani 1 1 d .
H48 H 1.0762 0.2707 0.6887 0.058 Uiso 1 1 calc R
C49 C 1.1260(5) 0.2731(5) 0.5821(3) 0.0512(15) Uani 1 1 d .
H49 H 1.1290 0.1930 0.5685 0.061 Uiso 1 1 calc R
C50 C 1.1536(5) 0.3468(5) 0.5312(3) 0.0524(15) Uani 1 1 d .
C51 C 1.1487(5) 0.4634(5) 0.5496(3) 0.0535(15) Uani 1 1 d .
H51 H 1.1678 0.5120 0.5145 0.064 Uiso 1 1 calc R
C52 C 1.1152(5) 0.5098(5) 0.6207(3) 0.0465(14) Uani 1 1 d .
H52 H 1.1111 0.5899 0.6329 0.056 Uiso 1 1 calc R

loop_
_atom_site_aniso_label
_atom_site_aniso_U_11
_atom_site_aniso_U_22
_atom_site_aniso_U_33
_atom_site_aniso_U_23
_atom_site_aniso_U_13
_atom_site_aniso_U_12
Cl1 0.0715(12) 0.0654(10) 0.0787(11) 0.0348(8) 0.0266(9) 0.0302(9)
Cl2 0.0657(12) 0.0900(13) 0.1016(14) 0.0414(11) 0.0075(10) 0.0216(10)
Cl3 0.0960(14) 0.0727(11) 0.0553(9) -0.0064(8) 0.0387(9) 0.0082(10)
Cl4 0.0947(14) 0.0808(12) 0.0777(11) 0.0283(9) 0.0146(10) 0.0493(11)
Cl5 0.0886(15) 0.0886(14) 0.1153(16) 0.0448(12) 0.0028(12) 0.0344(12)
Cl6 0.0849(13) 0.1126(14) 0.0463(9) 0.0045(9) 0.0294(9) 0.0313(11)
C1 0.043(3) 0.041(3) 0.041(3) 0.005(2) 0.004(2) 0.004(3)
C2 0.051(4) 0.036(3) 0.051(3) -0.001(2) 0.015(3) 0.000(3)
C3 0.047(4) 0.045(3) 0.055(4) 0.018(3) 0.020(3) 0.010(3)
C4 0.048(4) 0.051(3) 0.043(3) 0.014(3) 0.008(3) 0.005(3)
C5 0.055(4) 0.040(3) 0.033(3) 0.003(2) 0.011(3) -0.001(3)
C6 0.039(3) 0.038(3) 0.035(3) 0.007(2) 0.012(2) 0.002(2)
C7 0.040(3) 0.036(3) 0.037(3) 0.006(2) 0.007(2) 0.002(2)
C8 0.040(3) 0.035(3) 0.039(3) -0.001(2) 0.013(2) -0.001(2)
C9 0.047(3) 0.043(3) 0.048(3) 0.010(3) 0.010(3) 0.011(3)
C10 0.050(4) 0.032(3) 0.052(3) 0.009(2) 0.021(3) 0.008(3)
C11 0.054(4) 0.038(3) 0.036(3) 0.005(2) 0.015(3) 0.004(3)
C12 0.051(4) 0.044(3) 0.050(3) 0.004(3) 0.021(3) 0.006(3)
C13 0.046(3) 0.038(3) 0.054(3) 0.004(3) 0.017(3) 0.003(3)
C14 0.058(4) 0.049(3) 0.050(3) 0.001(3) 0.025(3) 0.010(3)
C15 0.045(3) 0.038(3) 0.051(3) 0.003(2) 0.019(3) 0.011(3)
C16 0.067(5) 0.081(5) 0.062(4) 0.019(3) 0.033(3) 0.036(4)
C17 0.065(5) 0.091(5) 0.058(4) 0.019(4) 0.028(4) 0.018(4)
C18 0.054(4) 0.060(4) 0.061(4) 0.011(3) 0.010(3) 0.001(3)
C19 0.065(4) 0.067(4) 0.075(4) 0.008(3) 0.026(4) 0.037(4)
C20 0.078(5) 0.067(4) 0.054(4) 0.008(3) 0.033(3) 0.035(4)
C21 0.041(3) 0.037(3) 0.045(3) 0.007(2) 0.009(3) 0.003(3)
C22 0.046(4) 0.046(3) 0.034(3) -0.005(2) 0.009(2) 0.005(3)
C23 0.038(3) 0.063(4) 0.054(4) 0.003(3) 0.016(3) 0.005(3)
C24 0.071(4) 0.037(3) 0.039(3) 0.000(2) 0.018(3) -0.001(3)
C25 0.056(4) 0.069(4) 0.039(3) 0.003(3) -0.001(3) 0.011(3)
C26 0.048(4) 0.070(4) 0.040(3) 0.004(3) 0.011(3) 0.020(3)
C27 0.056(4) 0.047(3) 0.058(3) 0.021(3) 0.027(3) 0.013(3)
C28 0.074(5) 0.045(3) 0.057(4) 0.020(3) 0.022(3) 0.013(3)
C29 0.059(4) 0.051(4) 0.051(3) 0.006(3) 0.009(3) 0.020(3)
C30 0.039(3) 0.065(4) 0.058(4) 0.016(3) 0.013(3) 0.013(3)
C31 0.044(4) 0.046(3) 0.053(3) 0.019(3) 0.016(3) 0.008(3)
C32 0.046(3) 0.036(3) 0.031(3) 0.003(2) 0.002(2) 0.003(2)
C33 0.040(3) 0.037(3) 0.044(3) 0.004(2) 0.009(3) 0.001(2)
C34 0.039(3) 0.033(3) 0.043(3) 0.007(2) 0.011(2) 0.002(2)
C35 0.051(4) 0.040(3) 0.041(3) 0.010(2) 0.013(3) 0.005(3)
C36 0.046(3) 0.037(3) 0.042(3) 0.000(2) 0.006(3) 0.005(3)
C37 0.052(4) 0.049(3) 0.031(3) 0.005(2) 0.013(3) 0.004(3)
C38 0.056(4) 0.047(3) 0.040(3) -0.001(3) 0.014(3) 0.007(3)
C39 0.058(4) 0.050(3) 0.050(3) 0.006(3) 0.022(3) 0.008(3)
C40 0.056(4) 0.042(3) 0.058(4) 0.004(3) 0.016(3) 0.008(3)
C41 0.051(4) 0.033(3) 0.050(3) -0.004(2) 0.014(3) 0.004(3)
C42 0.056(4) 0.071(4) 0.053(4) 0.005(3) 0.022(3) 0.017(3)
C43 0.073(5) 0.074(4) 0.051(4) 0.014(3) 0.013(3) 0.010(4)
C44 0.055(4) 0.044(3) 0.076(4) 0.005(3) 0.005(3) 0.012(3)
C45 0.048(4) 0.055(4) 0.084(5) 0.010(3) 0.023(3) 0.004(3)
C46 0.056(4) 0.047(3) 0.065(4) 0.013(3) 0.025(3) 0.009(3)
C47 0.032(3) 0.046(3) 0.038(3) 0.009(2) 0.005(2) 0.005(2)
C48 0.056(4) 0.045(3) 0.044(3) 0.012(3) 0.011(3) 0.007(3)
C49 0.055(4) 0.047(3) 0.050(3) 0.005(3) 0.012(3) 0.018(3)
C50 0.046(4) 0.071(4) 0.040(3) 0.007(3) 0.011(3) 0.011(3)
C51 0.057(4) 0.062(4) 0.049(3) 0.017(3) 0.021(3) 0.004(3)
C52 0.052(4) 0.039(3) 0.050(3) 0.012(3) 0.014(3) 0.006(3)

loop_
_atom_type_symbol
_atom_type_description
_atom_type_scat_dispersion_real
_atom_type_scat_dispersion_imag
_atom_type_scat_source
C C 0.0033 0.0016 'International Tables Vol C Tables 4.2.6.8 and 6.1.1.4'
H H 0.0000 0.0000 'International Tables Vol C Tables 4.2.6.8 and 6.1.1.4'
Cl Cl 0.1484 0.1585 'International Tables Vol C Tables 4.2.6.8 and 6.1.1.4'

loop_
_geom_angle_atom_site_label_1
_geom_angle_atom_site_label_2
_geom_angle_atom_site_label_3
_geom_angle
C2 C1 C6 120.9(5)
C1 C2 C3 119.4(5)
C4 C3 C2 121.6(5)
C4 C3 Cl1 119.7(4)
C2 C3 Cl1 118.7(4)
C3 C4 C5 118.7(5)
C4 C5 C6 121.9(5)
C5 C6 C1 117.6(5)
C5 C6 C7 121.8(4)
C1 C6 C7 120.6(4)
C11 C7 C6 125.7(4)
C11 C7 C8 107.4(4)
C6 C7 C8 126.7(4)
C9 C8 C21 125.6(5)
C9 C8 C7 107.5(4)
C21 C8 C7 126.9(4)
C8 C9 C10 110.0(4)
C12 C10 C9 127.5(5)
C12 C10 C11 126.9(5)
C9 C10 C11 105.5(4)
C7 C11 C10 109.6(4)
C10 C12 C13 124.8(5)
C14 C13 C12 125.4(5)
C13 C14 C15 126.3(5)
C16 C15 C20 116.1(5)
C16 C15 C14 122.9(5)
C20 C15 C14 121.0(5)
C17 C16 C15 122.8(6)
C16 C17 C18 119.1(6)
C19 C18 C17 121.0(6)
C19 C18 Cl2 118.8(5)
C17 C18 Cl2 120.2(5)
C18 C19 C20 118.4(5)
C15 C20 C19 122.5(6)
C22 C21 C26 116.8(5)
C22 C21 C8 122.6(5)
C26 C21 C8 120.6(5)
C23 C22 C21 122.2(5)
C24 C23 C22 117.9(5)
C25 C24 C23 122.5(5)
C25 C24 Cl3 119.5(4)
C23 C24 Cl3 118.0(5)
C24 C25 C26 118.1(5)
C25 C26 C21 122.5(5)
C28 C27 C32 121.7(6)
C29 C28 C27 119.0(5)
C28 C29 C30 121.6(5)
C28 C29 Cl4 119.4(5)
C30 C29 Cl4 119.0(5)
C31 C30 C29 118.9(6)
C30 C31 C32 121.6(5)
C31 C32 C27 117.2(5)
C31 C32 C33 121.9(5)
C27 C32 C33 120.9(5)
C37 C33 C32 125.9(5)
C37 C33 C34 107.0(4)
C32 C33 C34 127.0(5)
C35 C34 C47 125.1(4)
C35 C34 C33 107.8(4)
C47 C34 C33 126.6(4)
C34 C35 C36 110.3(4)
C38 C36 C37 126.4(5)
C38 C36 C35 128.9(5)
C37 C36 C35 104.5(4)
C33 C37 C36 110.3(4)
C36 C38 C39 124.9(5)
C40 C39 C38 124.6(5)
C39 C40 C41 128.7(6)
C46 C41 C42 117.6(5)
C46 C41 C40 119.8(5)
C42 C41 C40 122.5(5)
C43 C42 C41 121.3(6)
C42 C43 C44 119.4(6)
C45 C44 C43 121.1(6)
C45 C44 Cl5 120.2(5)
C43 C44 Cl5 118.7(5)
C44 C45 C46 118.8(6)
C45 C46 C41 121.7(6)
C48 C47 C52 117.7(5)
C48 C47 C34 121.5(5)
C52 C47 C34 120.6(5)
C49 C48 C47 121.6(5)
C50 C49 C48 118.7(5)
C51 C50 C49 121.4(5)
C51 C50 Cl6 120.0(5)
C49 C50 Cl6 118.6(5)
C50 C51 C52 119.7(5)
C51 C52 C47 120.9(5)

loop_
_geom_bond_atom_site_label_1
_geom_bond_atom_site_label_2
_geom_bond_distance
Cl1 C3 1.755(5)
Cl2 C18 1.746(6)
Cl3 C24 1.758(5)
Cl4 C29 1.755(5)
Cl5 C44 1.742(6)
Cl6 C50 1.750(5)
C1 C2 1.367(7)
C1 C6 1.401(7)
C2 C3 1.370(7)
C3 C4 1.367(7)
C4 C5 1.373(7)
C5 C6 1.384(7)
C6 C7 1.477(6)
C7 C11 1.353(6)
C7 C8 1.495(7)
C8 C9 1.348(7)
C8 C21 1.470(7)
C9 C10 1.446(7)
C10 C12 1.353(7)
C10 C11 1.450(7)
C12 C13 1.429(7)
C13 C14 1.344(7)
C14 C15 1.444(7)
C15 C16 1.375(7)
C15 C20 1.377(7)
C16 C17 1.359(8)
C17 C18 1.364(8)
C18 C19 1.358(8)
C19 C20 1.380(8)
C21 C22 1.387(7)
C21 C26 1.392(7)
C22 C23 1.379(7)
C23 C24 1.375(8)
C24 C25 1.364(8)
C25 C26 1.371(7)
C27 C28 1.368(7)
C27 C32 1.393(7)
C28 C29 1.359(8)
C29 C30 1.375(8)
C30 C31 1.369(7)
C31 C32 1.388(7)
C32 C33 1.470(7)
C33 C37 1.354(7)
C33 C34 1.489(7)
C34 C35 1.341(7)
C34 C47 1.465(7)
C35 C36 1.453(7)
C36 C38 1.352(7)
C36 C37 1.451(7)
C38 C39 1.411(7)
C39 C40 1.340(7)
C40 C41 1.449(7)
C41 C46 1.381(7)
C41 C42 1.401(8)
C42 C43 1.359(8)
C43 C44 1.383(9)
C44 C45 1.370(8)
C45 C46 1.377(8)
C47 C48 1.383(7)
C47 C52 1.389(7)
C48 C49 1.378(7)
C49 C50 1.373(8)
C50 C51 1.354(8)
C51 C52 1.377(7)
